data_1512414
loop_
_publ_author_name
'Rui-hong Zhang'
'Qing-lun Wang'
'Guang-ming Yang'

_publ_section_title
;
 Synthesis and crystal structures of the first cobalt complexes of
 macrocyclic oxamido
;
_journal_name_full
;
Inorganica Chimica Acta
;
_journal_page_first 178
_journal_page_last 183
_journal_paper_doi 10.1016/j.ica.2012.04.022
_journal_volume 390
_journal_year 2012
_chemical_formula_moiety 'C20 H21 Co1.50 N10 O3'
_chemical_formula_sum 'C20 H21 Co1.5 N10 O3'
_chemical_formula_weight 537.86
_chemical_name_systematic
; 
 ? 
;
_space_group_IT_number 2
_symmetry_cell_setting triclinic
_symmetry_space_group_name_Hall '-P 1'
_symmetry_space_group_name_H-M 'P -1'
_atom_sites_solution_hydrogens geom
_atom_sites_solution_primary direct
_atom_sites_solution_secondary difmap
_audit_creation_method SHELXL-97
_cell_angle_alpha 97.978(5)
_cell_angle_beta 96.321(6)
_cell_angle_gamma 104.489(7)
_cell_formula_units_Z 2
_cell_length_a 8.580(4)
_cell_length_b 9.636(4)
_cell_length_c 13.281(6)
_cell_measurement_reflns_used 2869
_cell_measurement_temperature 113(2)
_cell_measurement_theta_max 27.9
_cell_measurement_theta_min 2.2
_cell_volume 1040.7(8)
_computing_cell_refinement CrystalClear
_computing_data_collection CrystalClear
_computing_data_reduction CrystalStructure
_computing_publication_material 'CrystalStructure 3.7.0'
_computing_structure_refinement 'SHELXL-97 (Sheldrick, 1997)'
_computing_structure_solution 'SHELXS-97 (Sheldrick, 1990)'
_diffrn_ambient_temperature 113(2)
_diffrn_detector_area_resol_mean 7.31
_diffrn_measured_fraction_theta_full 0.995
_diffrn_measured_fraction_theta_max 0.995
_diffrn_measurement_device_type 'Rigaku Saturn'
_diffrn_measurement_method \w
_diffrn_radiation_monochromator confocal
_diffrn_radiation_source 'Rotating anode'
_diffrn_radiation_type MoK\a
_diffrn_radiation_wavelength 0.71070
_diffrn_reflns_av_R_equivalents 0.0482
_diffrn_reflns_av_sigmaI/netI 0.0662
_diffrn_reflns_limit_h_max 11
_diffrn_reflns_limit_h_min -11
_diffrn_reflns_limit_k_max 12
_diffrn_reflns_limit_k_min -12
_diffrn_reflns_limit_l_max 17
_diffrn_reflns_limit_l_min -17
_diffrn_reflns_number 13147
_diffrn_reflns_theta_full 27.89
_diffrn_reflns_theta_max 27.89
_diffrn_reflns_theta_min 2.22
_exptl_absorpt_coefficient_mu 1.259
_exptl_absorpt_correction_T_max 0.8844
_exptl_absorpt_correction_T_min 0.8051
_exptl_absorpt_correction_type multi-scan
_exptl_absorpt_process_details CrystalClear
_exptl_crystal_colour colorless
_exptl_crystal_density_diffrn 1.716
_exptl_crystal_density_method 'not measured'
_exptl_crystal_description prism
_exptl_crystal_F_000 551
_exptl_crystal_size_max 0.18
_exptl_crystal_size_mid 0.16
_exptl_crystal_size_min 0.10
_refine_diff_density_max 0.927
_refine_diff_density_min -0.753
_refine_diff_density_rms 0.107
_refine_ls_extinction_method none
_refine_ls_goodness_of_fit_ref 0.885
_refine_ls_hydrogen_treatment constr
_refine_ls_matrix_type full
_refine_ls_number_parameters 316
_refine_ls_number_reflns 4936
_refine_ls_number_restraints 12
_refine_ls_restrained_S_all 0.891
_refine_ls_R_factor_all 0.0705
_refine_ls_R_factor_gt 0.0551
_refine_ls_shift/su_max 0.000
_refine_ls_shift/su_mean 0.000
_refine_ls_structure_factor_coef Fsqd
_refine_ls_weighting_details 'calc w=1/[\s^2^(Fo^2^)+(0.0860P)^2^+2.0763P] where P=(Fo^2^+2Fc^2^)/3'
_refine_ls_weighting_scheme calc
_refine_ls_wR_factor_gt 0.1325
_refine_ls_wR_factor_ref 0.1471
_reflns_number_gt 3921
_reflns_number_total 4936
_reflns_threshold_expression >2sigma(I)
_cod_data_source_file ICA-2012-390-178-183-4.cif
_cod_data_source_block shelxl
_cod_original_cell_volume 1040.8(8)
_cod_original_formula_sum 'C20 H21 Co1.50 N10 O3'
_cod_database_code 1512414

loop_
_symmetry_equiv_pos_as_xyz
'x, y, z'
'-x, -y, -z'

loop_
_atom_site_label
_atom_site_type_symbol
_atom_site_fract_x
_atom_site_fract_y
_atom_site_fract_z
_atom_site_U_iso_or_equiv
_atom_site_adp_type
_atom_site_occupancy
_atom_site_symmetry_multiplicity
_atom_site_calc_flag
_atom_site_refinement_flags
Co1 Co 0.56159(5) 0.24663(5) 0.23321(3) 0.01588(15) Uani 1 1 d .
Co2 Co 0.0000 0.0000 0.0000 0.01469(17) Uani 1 2 d S
O1 O 0.1440(3) -0.0378(2) 0.12454(19) 0.0185(5) Uani 1 1 d .
O2 O 0.1511(3) 0.2078(2) 0.05243(18) 0.0177(5) Uani 1 1 d .
O3 O 0.1791(4) 0.3646(3) 0.5872(3) 0.0427(8) Uani 1 1 d .
N1 N 0.3819(3) 0.0864(3) 0.2389(2) 0.0161(6) Uani 1 1 d .
N2 N 0.4065(3) 0.3119(3) 0.1510(2) 0.0153(5) Uani 1 1 d .
N3 N 0.7409(3) 0.3991(3) 0.2139(2) 0.0172(6) Uani 1 1 d .
N4 N 0.7145(3) 0.1757(3) 0.3127(2) 0.0188(6) Uani 1 1 d .
N5 N 0.5313(4) 0.3685(3) 0.3556(2) 0.0226(6) Uani 1 1 d .
N6 N 0.3940(4) 0.3603(4) 0.3664(3) 0.0286(7) Uani 1 1 d U
N7 N 0.2619(5) 0.3585(5) 0.3787(3) 0.0505(10) Uani 1 1 d U
N8 N 0.1792(3) -0.0308(3) -0.0965(2) 0.0225(6) Uani 1 1 d .
N9 N 0.2874(3) -0.0820(3) -0.1018(2) 0.0187(6) Uani 1 1 d .
N10 N 0.4020(3) -0.1298(3) -0.1063(2) 0.0192(6) Uani 1 1 d .
C1 C 0.2628(4) 0.0710(3) 0.1616(3) 0.0164(6) Uani 1 1 d .
C2 C 0.2721(4) 0.2076(3) 0.1159(3) 0.0155(6) Uani 1 1 d .
C3 C 0.4285(4) 0.4567(4) 0.1350(3) 0.0168(6) Uani 1 1 d .
C4 C 0.2949(4) 0.5121(4) 0.1169(3) 0.0193(7) Uani 1 1 d .
H4 H 0.1885 0.4506 0.1143 0.023 Uiso 1 1 calc R
C5 C 0.3130(4) 0.6544(4) 0.1026(3) 0.0208(7) Uani 1 1 d .
H5 H 0.2201 0.6898 0.0901 0.025 Uiso 1 1 calc R
C6 C 0.4683(4) 0.7453(4) 0.1068(3) 0.0215(7) Uani 1 1 d .
H6 H 0.4820 0.8428 0.0960 0.026 Uiso 1 1 calc R
C7 C 0.6018(4) 0.6936(4) 0.1265(3) 0.0204(7) Uani 1 1 d .
H7 H 0.7073 0.7572 0.1301 0.024 Uiso 1 1 calc R
C8 C 0.5877(4) 0.5496(4) 0.1417(3) 0.0170(7) Uani 1 1 d .
C9 C 0.7392(4) 0.5072(4) 0.1671(3) 0.0184(7) Uani 1 1 d .
C10 C 0.8945(4) 0.5979(4) 0.1407(3) 0.0272(8) Uani 1 1 d .
H10A H 0.9543 0.6685 0.2016 0.041 Uiso 1 1 calc R
H10B H 0.8687 0.6496 0.0853 0.041 Uiso 1 1 calc R
H10C H 0.9618 0.5345 0.1181 0.041 Uiso 1 1 calc R
C11 C 0.8975(4) 0.3685(4) 0.2471(3) 0.0233(8) Uani 1 1 d .
H11A H 0.9843 0.4606 0.2700 0.028 Uiso 1 1 calc R
H11B H 0.9294 0.3104 0.1893 0.028 Uiso 1 1 calc R
C12 C 0.8738(4) 0.2845(4) 0.3348(3) 0.0272(8) Uani 1 1 d .
H12A H 0.9615 0.2354 0.3444 0.033 Uiso 1 1 calc R
H12B H 0.8800 0.3524 0.3993 0.033 Uiso 1 1 calc R
C13 C 0.6928(4) 0.0510(4) 0.3443(3) 0.0195(7) Uani 1 1 d .
C14 C 0.8378(5) 0.0009(4) 0.3850(3) 0.0319(9) Uani 1 1 d .
H14A H 0.9335 0.0481 0.3559 0.048 Uiso 1 1 calc R
H14B H 0.8140 -0.1050 0.3651 0.048 Uiso 1 1 calc R
H14C H 0.8598 0.0271 0.4601 0.048 Uiso 1 1 calc R
C15 C 0.5290(4) -0.0424(4) 0.3465(3) 0.0201(7) Uani 1 1 d .
C16 C 0.5169(5) -0.1551(4) 0.4049(3) 0.0269(8) Uani 1 1 d .
H16 H 0.6142 -0.1728 0.4350 0.032 Uiso 1 1 calc R
C17 C 0.3699(5) -0.2406(4) 0.4200(3) 0.0283(8) Uani 1 1 d .
H17 H 0.3666 -0.3165 0.4590 0.034 Uiso 1 1 calc R
C18 C 0.2259(5) -0.2152(4) 0.3777(3) 0.0249(8) Uani 1 1 d .
H18 H 0.1238 -0.2724 0.3890 0.030 Uiso 1 1 calc R
C19 C 0.2324(4) -0.1061(4) 0.3192(3) 0.0200(7) Uani 1 1 d .
H19 H 0.1340 -0.0881 0.2913 0.024 Uiso 1 1 calc R
C20 C 0.3817(4) -0.0218(4) 0.3004(2) 0.0166(6) Uani 1 1 d .

loop_
_atom_site_aniso_label
_atom_site_aniso_U_11
_atom_site_aniso_U_22
_atom_site_aniso_U_33
_atom_site_aniso_U_23
_atom_site_aniso_U_13
_atom_site_aniso_U_12
Co1 0.0128(2) 0.0161(2) 0.0187(3) 0.00507(18) 0.00126(17) 0.00313(18)
Co2 0.0111(3) 0.0135(3) 0.0195(3) 0.0044(2) 0.0017(2) 0.0028(2)
O1 0.0129(11) 0.0154(11) 0.0256(13) 0.0069(10) -0.0026(9) 0.0016(9)
O2 0.0147(11) 0.0154(11) 0.0222(12) 0.0060(10) 0.0002(9) 0.0024(9)
O3 0.0376(17) 0.0402(18) 0.0457(19) 0.0042(15) 0.0065(14) 0.0042(14)
N1 0.0156(13) 0.0171(14) 0.0179(14) 0.0071(11) 0.0039(11) 0.0060(11)
N2 0.0137(13) 0.0148(13) 0.0180(14) 0.0035(11) 0.0026(10) 0.0046(11)
N3 0.0129(13) 0.0166(14) 0.0212(14) 0.0029(11) 0.0017(11) 0.0028(11)
N4 0.0148(13) 0.0180(14) 0.0221(15) 0.0045(12) 0.0007(11) 0.0020(11)
N5 0.0222(15) 0.0266(16) 0.0202(15) 0.0052(13) 0.0040(12) 0.0075(13)
N6 0.0270(10) 0.0310(11) 0.0272(10) 0.0017(8) 0.0054(8) 0.0082(8)
N7 0.0462(13) 0.0544(13) 0.0498(13) 0.0042(9) 0.0094(9) 0.0128(9)
N8 0.0171(14) 0.0249(16) 0.0285(16) 0.0057(13) 0.0071(12) 0.0085(13)
N9 0.0174(14) 0.0167(14) 0.0200(14) 0.0052(12) 0.0015(11) 0.0005(11)
N10 0.0177(14) 0.0175(14) 0.0224(15) 0.0030(12) 0.0024(11) 0.0055(12)
C1 0.0166(15) 0.0145(15) 0.0204(16) 0.0054(13) 0.0066(13) 0.0053(13)
C2 0.0147(15) 0.0145(15) 0.0198(16) 0.0048(13) 0.0047(12) 0.0069(12)
C3 0.0186(16) 0.0151(15) 0.0161(16) 0.0037(13) 0.0039(12) 0.0025(13)
C4 0.0179(16) 0.0153(16) 0.0250(18) 0.0032(14) 0.0045(13) 0.0044(13)
C5 0.0209(16) 0.0198(17) 0.0242(18) 0.0054(14) 0.0064(14) 0.0081(14)
C6 0.0239(18) 0.0176(17) 0.0234(18) 0.0060(14) 0.0032(14) 0.0052(14)
C7 0.0206(17) 0.0190(17) 0.0198(17) 0.0039(14) 0.0041(13) 0.0013(14)
C8 0.0169(15) 0.0181(16) 0.0160(16) 0.0040(13) 0.0035(12) 0.0037(13)
C9 0.0185(16) 0.0155(16) 0.0188(16) 0.0038(13) 0.0015(13) 0.0006(13)
C10 0.0166(17) 0.0273(19) 0.038(2) 0.0152(17) 0.0048(15) 0.0009(15)
C11 0.0140(16) 0.0218(18) 0.033(2) 0.0085(16) -0.0005(14) 0.0031(14)
C12 0.0173(17) 0.0265(19) 0.035(2) 0.0100(17) -0.0040(15) 0.0025(15)
C13 0.0208(17) 0.0230(17) 0.0157(16) 0.0027(14) 0.0003(13) 0.0091(14)
C14 0.0220(19) 0.032(2) 0.047(2) 0.0174(19) 0.0028(17) 0.0127(17)
C15 0.0211(17) 0.0206(17) 0.0190(17) 0.0043(14) 0.0010(13) 0.0068(14)
C16 0.0273(19) 0.0275(19) 0.0280(19) 0.0114(16) 0.0020(15) 0.0085(16)
C17 0.035(2) 0.0257(19) 0.027(2) 0.0161(16) 0.0067(16) 0.0063(17)
C18 0.0276(19) 0.0230(18) 0.0238(18) 0.0100(15) 0.0042(15) 0.0031(15)
C19 0.0199(16) 0.0205(17) 0.0200(17) 0.0066(14) 0.0023(13) 0.0045(14)
C20 0.0206(16) 0.0164(16) 0.0134(15) 0.0048(13) 0.0044(12) 0.0040(13)

loop_
_atom_type_symbol
_atom_type_description
_atom_type_scat_dispersion_real
_atom_type_scat_dispersion_imag
_atom_type_scat_source
C C 0.0033 0.0016 'International Tables Vol C Tables 4.2.6.8 and 6.1.1.4'
H H 0.0000 0.0000 'International Tables Vol C Tables 4.2.6.8 and 6.1.1.4'
N N 0.0061 0.0033 'International Tables Vol C Tables 4.2.6.8 and 6.1.1.4'
O O 0.0106 0.0060 'International Tables Vol C Tables 4.2.6.8 and 6.1.1.4'
Co Co 0.3494 0.9721 'International Tables Vol C Tables 4.2.6.8 and 6.1.1.4'

loop_
_geom_angle_atom_site_label_1
_geom_angle_atom_site_label_2
_geom_angle_atom_site_label_3
_geom_angle
_geom_angle_site_symmetry_1
_geom_angle_site_symmetry_3
N1 Co1 N2 85.09(12) . .
N1 Co1 N4 93.82(12) . .
N2 Co1 N4 178.24(12) . .
N1 Co1 N3 174.44(12) . .
N2 Co1 N3 93.19(12) . .
N4 Co1 N3 87.77(12) . .
N1 Co1 N5 94.98(13) . .
N2 Co1 N5 90.26(12) . .
N4 Co1 N5 91.22(13) . .
N3 Co1 N5 90.30(13) . .
N1 Co1 N10 87.34(12) . 2_655
N2 Co1 N10 89.10(12) . 2_655
N4 Co1 N10 89.47(12) . 2_655
N3 Co1 N10 87.35(12) . 2_655
N5 Co1 N10 177.53(12) . 2_655
O2 Co2 O2 180.00(8) . 2
O2 Co2 O1 100.26(9) . 2
O2 Co2 O1 79.74(9) 2 2
O2 Co2 O1 79.74(9) . .
O2 Co2 O1 100.26(9) 2 .
O1 Co2 O1 180.00(13) 2 .
O2 Co2 N8 86.36(11) . .
O2 Co2 N8 93.64(11) 2 .
O1 Co2 N8 90.23(11) 2 .
O1 Co2 N8 89.77(11) . .
O2 Co2 N8 93.64(11) . 2
O2 Co2 N8 86.36(11) 2 2
O1 Co2 N8 89.77(11) 2 2
O1 Co2 N8 90.23(11) . 2
N8 Co2 N8 180.00(14) . 2
C1 O1 Co2 112.2(2) . .
C2 O2 Co2 111.9(2) . .
C1 N1 C20 121.8(3) . .
C1 N1 Co1 110.6(2) . .
C20 N1 Co1 126.4(2) . .
C2 N2 C3 123.6(3) . .
C2 N2 Co1 112.0(2) . .
C3 N2 Co1 124.3(2) . .
C9 N3 C11 119.9(3) . .
C9 N3 Co1 128.8(2) . .
C11 N3 Co1 110.8(2) . .
C13 N4 C12 121.5(3) . .
C13 N4 Co1 128.8(2) . .
C12 N4 Co1 109.7(2) . .
N6 N5 Co1 115.5(3) . .
N7 N6 N5 177.1(4) . .
N9 N8 Co2 142.1(3) . .
N8 N9 N10 177.7(3) . .
N9 N10 Co1 123.5(2) . 2_655
O1 C1 N1 129.4(3) . .
O1 C1 C2 117.0(3) . .
N1 C1 C2 113.5(3) . .
O2 C2 N2 129.2(3) . .
O2 C2 C1 117.0(3) . .
N2 C2 C1 113.8(3) . .
C4 C3 N2 120.5(3) . .
C4 C3 C8 119.2(3) . .
N2 C3 C8 120.2(3) . .
C5 C4 C3 121.7(3) . .
C5 C4 H4 119.2 . .
C3 C4 H4 119.2 . .
C4 C5 C6 119.5(3) . .
C4 C5 H5 120.3 . .
C6 C5 H5 120.3 . .
C7 C6 C5 119.7(3) . .
C7 C6 H6 120.1 . .
C5 C6 H6 120.1 . .
C6 C7 C8 122.3(3) . .
C6 C7 H7 118.9 . .
C8 C7 H7 118.9 . .
C7 C8 C3 117.6(3) . .
C7 C8 C9 117.8(3) . .
C3 C8 C9 124.6(3) . .
N3 C9 C8 121.4(3) . .
N3 C9 C10 120.4(3) . .
C8 C9 C10 118.2(3) . .
C9 C10 H10A 109.5 . .
C9 C10 H10B 109.5 . .
H10A C10 H10B 109.5 . .
C9 C10 H10C 109.5 . .
H10A C10 H10C 109.5 . .
H10B C10 H10C 109.5 . .
N3 C11 C12 107.5(3) . .
N3 C11 H11A 110.2 . .
C12 C11 H11A 110.2 . .
N3 C11 H11B 110.2 . .
C12 C11 H11B 110.2 . .
H11A C11 H11B 108.5 . .
N4 C12 C11 110.0(3) . .
N4 C12 H12A 109.7 . .
C11 C12 H12A 109.7 . .
N4 C12 H12B 109.7 . .
C11 C12 H12B 109.7 . .
H12A C12 H12B 108.2 . .
N4 C13 C15 121.9(3) . .
N4 C13 C14 120.4(3) . .
C15 C13 C14 117.7(3) . .
C13 C14 H14A 109.5 . .
C13 C14 H14B 109.5 . .
H14A C14 H14B 109.5 . .
C13 C14 H14C 109.5 . .
H14A C14 H14C 109.5 . .
H14B C14 H14C 109.5 . .
C16 C15 C20 117.2(3) . .
C16 C15 C13 117.6(3) . .
C20 C15 C13 125.1(3) . .
C17 C16 C15 122.6(3) . .
C17 C16 H16 118.7 . .
C15 C16 H16 118.7 . .
C16 C17 C18 119.6(3) . .
C16 C17 H17 120.2 . .
C18 C17 H17 120.2 . .
C19 C18 C17 119.6(3) . .
C19 C18 H18 120.2 . .
C17 C18 H18 120.2 . .
C18 C19 C20 121.2(3) . .
C18 C19 H19 119.4 . .
C20 C19 H19 119.4 . .
C19 C20 N1 119.1(3) . .
C19 C20 C15 119.7(3) . .
N1 C20 C15 121.2(3) . .

loop_
_geom_bond_atom_site_label_1
_geom_bond_atom_site_label_2
_geom_bond_distance
_geom_bond_site_symmetry_2
Co1 N1 1.906(3) .
Co1 N2 1.910(3) .
Co1 N4 1.910(3) .
Co1 N3 1.911(3) .
Co1 N5 1.951(3) .
Co1 N10 1.993(3) 2_655
Co2 O2 2.071(2) .
Co2 O2 2.071(2) 2
Co2 O1 2.083(2) 2
Co2 O1 2.083(2) .
Co2 N8 2.157(3) .
Co2 N8 2.157(3) 2
O1 C1 1.262(4) .
O2 C2 1.263(4) .
N1 C1 1.331(4) .
N1 C20 1.410(4) .
N2 C2 1.315(4) .
N2 C3 1.410(4) .
N3 C9 1.287(4) .
N3 C11 1.480(4) .
N4 C13 1.303(4) .
N4 C12 1.471(4) .
N5 N6 1.187(4) .
N6 N7 1.159(5) .
N8 N9 1.159(4) .
N9 N10 1.189(4) .
N10 Co1 1.993(3) 2_655
C1 C2 1.512(4) .
C3 C4 1.392(5) .
C3 C8 1.420(5) .
C4 C5 1.382(5) .
C4 H4 0.9500 .
C5 C6 1.390(5) .
C5 H5 0.9500 .
C6 C7 1.373(5) .
C6 H6 0.9500 .
C7 C8 1.406(5) .
C7 H7 0.9500 .
C8 C9 1.475(5) .
C9 C10 1.506(4) .
C10 H10A 0.9800 .
C10 H10B 0.9800 .
C10 H10C 0.9800 .
C11 C12 1.512(5) .
C11 H11A 0.9900 .
C11 H11B 0.9900 .
C12 H12A 0.9900 .
C12 H12B 0.9900 .
C13 C15 1.473(5) .
C13 C14 1.516(5) .
C14 H14A 0.9800 .
C14 H14B 0.9800 .
C14 H14C 0.9800 .
C15 C16 1.409(5) .
C15 C20 1.415(5) .
C16 C17 1.376(5) .
C16 H16 0.9500 .
C17 C18 1.391(5) .
C17 H17 0.9500 .
C18 C19 1.385(5) .
C18 H18 0.9500 .
C19 C20 1.404(5) .
C19 H19 0.9500 .

loop_
_geom_torsion_atom_site_label_1
_geom_torsion_atom_site_label_2
_geom_torsion_atom_site_label_3
_geom_torsion_atom_site_label_4
_geom_torsion
_geom_torsion_site_symmetry_1
_geom_torsion_site_symmetry_4
O2 Co2 O1 C1 -9.2(2) . .
O2 Co2 O1 C1 170.8(2) 2 .
O1 Co2 O1 C1 -147(100) 2 .
N8 Co2 O1 C1 77.2(2) . .
N8 Co2 O1 C1 -102.8(2) 2 .
O2 Co2 O2 C2 16(100) 2 .
O1 Co2 O2 C2 -166.6(2) 2 .
O1 Co2 O2 C2 13.4(2) . .
N8 Co2 O2 C2 -77.0(2) . .
N8 Co2 O2 C2 103.0(2) 2 .
N2 Co1 N1 C1 20.8(2) . .
N4 Co1 N1 C1 -157.8(2) . .
N3 Co1 N1 C1 -51.3(12) . .
N5 Co1 N1 C1 110.6(2) . .
N10 Co1 N1 C1 -68.5(2) 2_655 .
N2 Co1 N1 C20 -171.9(3) . .
N4 Co1 N1 C20 9.5(3) . .
N3 Co1 N1 C20 116.0(11) . .
N5 Co1 N1 C20 -82.1(3) . .
N10 Co1 N1 C20 98.8(3) 2_655 .
N1 Co1 N2 C2 -16.3(2) . .
N4 Co1 N2 C2 35(4) . .
N3 Co1 N2 C2 158.4(2) . .
N5 Co1 N2 C2 -111.3(2) . .
N10 Co1 N2 C2 71.1(2) 2_655 .
N1 Co1 N2 C3 159.8(3) . .
N4 Co1 N2 C3 -148(4) . .
N3 Co1 N2 C3 -25.5(3) . .
N5 Co1 N2 C3 64.8(3) . .
N10 Co1 N2 C3 -112.8(3) 2_655 .
N1 Co1 N3 C9 76.4(12) . .
N2 Co1 N3 C9 4.6(3) . .
N4 Co1 N3 C9 -176.9(3) . .
N5 Co1 N3 C9 -85.7(3) . .
N10 Co1 N3 C9 93.6(3) 2_655 .
N1 Co1 N3 C11 -94.7(12) . .
N2 Co1 N3 C11 -166.4(2) . .
N4 Co1 N3 C11 12.1(2) . .
N5 Co1 N3 C11 103.3(2) . .
N10 Co1 N3 C11 -77.5(2) 2_655 .
N1 Co1 N4 C13 7.2(3) . .
N2 Co1 N4 C13 -44(4) . .
N3 Co1 N4 C13 -167.4(3) . .
N5 Co1 N4 C13 102.3(3) . .
N10 Co1 N4 C13 -80.1(3) 2_655 .
N1 Co1 N4 C12 -174.0(2) . .
N2 Co1 N4 C12 134(4) . .
N3 Co1 N4 C12 11.4(2) . .
N5 Co1 N4 C12 -78.9(3) . .
N10 Co1 N4 C12 98.7(2) 2_655 .
N1 Co1 N5 N6 -37.5(3) . .
N2 Co1 N5 N6 47.6(3) . .
N4 Co1 N5 N6 -131.4(3) . .
N3 Co1 N5 N6 140.8(3) . .
N10 Co1 N5 N6 123(3) 2_655 .
Co1 N5 N6 N7 -144(8) . .
O2 Co2 N8 N9 100.0(4) . .
O2 Co2 N8 N9 -80.0(4) 2 .
O1 Co2 N8 N9 -159.8(4) 2 .
O1 Co2 N8 N9 20.2(4) . .
N8 Co2 N8 N9 -31(100) 2 .
Co2 N8 N9 N10 -106(9) . .
N8 N9 N10 Co1 -120(9) . 2_655
Co2 O1 C1 N1 -178.2(3) . .
Co2 O1 C1 C2 4.2(3) . .
C20 N1 C1 O1 -6.6(5) . .
Co1 N1 C1 O1 161.4(3) . .
C20 N1 C1 C2 171.2(3) . .
Co1 N1 C1 C2 -20.9(3) . .
Co2 O2 C2 N2 166.6(3) . .
Co2 O2 C2 C1 -15.3(3) . .
C3 N2 C2 O2 10.8(5) . .
Co1 N2 C2 O2 -173.0(3) . .
C3 N2 C2 C1 -167.4(3) . .
Co1 N2 C2 C1 8.8(3) . .
O1 C1 C2 O2 7.8(4) . .
N1 C1 C2 O2 -170.2(3) . .
O1 C1 C2 N2 -173.8(3) . .
N1 C1 C2 N2 8.2(4) . .
C2 N2 C3 C4 25.1(5) . .
Co1 N2 C3 C4 -150.7(3) . .
C2 N2 C3 C8 -157.8(3) . .
Co1 N2 C3 C8 26.5(4) . .
N2 C3 C4 C5 178.9(3) . .
C8 C3 C4 C5 1.7(5) . .
C3 C4 C5 C6 -0.3(5) . .
C4 C5 C6 C7 -1.0(5) . .
C5 C6 C7 C8 0.8(5) . .
C6 C7 C8 C3 0.6(5) . .
C6 C7 C8 C9 -177.3(3) . .
C4 C3 C8 C7 -1.8(5) . .
N2 C3 C8 C7 -179.0(3) . .
C4 C3 C8 C9 175.9(3) . .
N2 C3 C8 C9 -1.3(5) . .
C11 N3 C9 C8 -174.1(3) . .
Co1 N3 C9 C8 15.6(5) . .
C11 N3 C9 C10 3.4(5) . .
Co1 N3 C9 C10 -167.0(3) . .
C7 C8 C9 N3 157.0(3) . .
C3 C8 C9 N3 -20.6(5) . .
C7 C8 C9 C10 -20.5(5) . .
C3 C8 C9 C10 161.8(3) . .
C9 N3 C11 C12 156.3(3) . .
Co1 N3 C11 C12 -31.8(3) . .
C13 N4 C12 C11 146.9(3) . .
Co1 N4 C12 C11 -32.0(4) . .
N3 C11 C12 N4 41.3(4) . .
C12 N4 C13 C15 164.1(3) . .
Co1 N4 C13 C15 -17.2(5) . .
C12 N4 C13 C14 -13.0(5) . .
Co1 N4 C13 C14 165.7(3) . .
N4 C13 C15 C16 -164.3(3) . .
C14 C13 C15 C16 12.8(5) . .
N4 C13 C15 C20 11.1(5) . .
C14 C13 C15 C20 -171.7(3) . .
C20 C15 C16 C17 -1.8(6) . .
C13 C15 C16 C17 174.0(4) . .
C15 C16 C17 C18 -0.9(6) . .
C16 C17 C18 C19 1.3(6) . .
C17 C18 C19 C20 0.9(5) . .
C18 C19 C20 N1 179.0(3) . .
C18 C19 C20 C15 -3.6(5) . .
C1 N1 C20 C19 -32.6(5) . .
Co1 N1 C20 C19 161.4(3) . .
C1 N1 C20 C15 150.0(3) . .
Co1 N1 C20 C15 -16.0(5) . .
C16 C15 C20 C19 3.9(5) . .
C13 C15 C20 C19 -171.5(3) . .
C16 C15 C20 N1 -178.7(3) . .
C13 C15 C20 N1 5.8(5) . .
